data_9009716
loop_
_publ_author_name
'Sacerdoti, M.'
'Gomedi, I.'

_publ_section_title
;
 Crystal structural refinement of Ca-exchanged barrerite
 Note: made from natural barrierite in the lab
;
_journal_name_full 'Bulletin de Mineralogie'
_journal_page_first 799
_journal_page_last 804
_journal_volume 107
_journal_year 1984
_chemical_compound_source 'Capo Pula, Sardegna, Italy'
_chemical_formula_sum 'Al2.124 Ca0.92 H38 O27.05 Si6.876'
_chemical_name_mineral Stellerite
_space_group_IT_number 69
_symmetry_space_group_name_Hall '-F 2 2'
_symmetry_space_group_name_H-M 'F m m m'
_cell_angle_alpha 90
_cell_angle_beta 90
_cell_angle_gamma 90
_cell_length_a 13.610
_cell_length_b 18.214
_cell_formula_units_Z 8
_cell_length_c 17.833
_cell_volume 4420.668
_database_code_amcsd 0012083
_exptl_crystal_density_diffrn 2.279
_cod_original_formula_sum 'Ca.92 (Si6.876 Al2.124) O27.05 H38'
_cod_database_code 9009716

loop_
_space_group_symop_operation_xyz
x,y,z
x,1/2+y,1/2+z
1/2+x,y,1/2+z
1/2+x,1/2+y,z
x,-y,z
x,1/2-y,1/2+z
1/2+x,-y,1/2+z
1/2+x,1/2-y,z
-x,y,-z
-x,1/2+y,1/2-z
1/2-x,y,1/2-z
1/2-x,1/2+y,-z
-x,y,z
-x,1/2+y,1/2+z
1/2-x,y,1/2+z
1/2-x,1/2+y,z
x,-y,-z
x,1/2-y,1/2-z
1/2+x,-y,1/2-z
1/2+x,1/2-y,-z
x,y,-z
x,1/2+y,1/2-z
1/2+x,y,1/2-z
1/2+x,1/2+y,-z
-x,-y,z
-x,1/2-y,1/2+z
1/2-x,-y,1/2+z
1/2-x,1/2-y,z
-x,-y,-z
-x,1/2-y,1/2-z
1/2-x,-y,1/2-z
1/2-x,1/2-y,-z

loop_
_atom_site_label
_atom_site_fract_x
_atom_site_fract_y
_atom_site_fract_z
_atom_site_occupancy
_atom_site_U_iso_or_equiv
_atom_site_type_symbol
_atom_site_attached_hydrogens
Ca 0.50000 0.00000 0.29080 0.92000 0.05400 Ca 0
Si1 0.38610 0.30710 0.37680 0.76400 0.01900 Si 0
Al1 0.38610 0.30710 0.37680 0.23600 0.01900 Al 0
Si3 0.30180 0.41130 0.50000 0.76400 0.01900 Si 0
Al3 0.30180 0.41130 0.50000 0.23600 0.01900 Al 0
Si4 0.38860 0.18320 0.50000 0.76400 0.01700 Si 0
Al4 0.38860 0.18320 0.50000 0.23600 0.01700 Al 0
Si5 0.25000 0.25000 0.25000 0.76400 0.02200 Si 0
Al5 0.25000 0.25000 0.25000 0.23600 0.02200 Al 0
O1 0.31810 0.30360 0.30080 1.00000 0.03900 O 0
O3 0.37140 0.23190 0.42530 1.00000 0.03800 O 0
O4 0.35690 0.38030 0.42400 1.00000 0.04100 O 0
O7 0.50000 0.31540 0.34830 1.00000 0.03400 O 0
O8 0.31450 0.11290 0.50000 1.00000 0.03600 O 0
O9 0.30590 0.50000 0.50000 1.00000 0.03700 O 0
O10 0.50000 0.15010 0.50000 1.00000 0.03100 O 0
Wat1 0.37220 0.08840 0.31290 0.54000 0.24100 O 2
Wat2 0.50000 0.12790 0.23670 0.92000 0.12700 O 2
Wat3 0.45420 0.00000 0.42300 0.57000 0.11700 O 2
Wat4 0.36730 0.00000 0.37810 0.26000 0.10200 O 2
Wat5 0.42330 0.50000 0.33360 0.32000 0.06500 O 2
Wat6 0.36550 0.50000 0.31010 0.56000 0.12600 O 2
Wat7 0.30520 0.05460 0.28590 0.31000 0.18800 O 2
Wat8 0.50000 0.50000 0.34630 0.39000 0.08300 O 2

loop_
_cod_changelog_entry_id
_cod_changelog_entry_author
_cod_changelog_entry_date
_cod_changelog_entry_text
1
;cod-tools version 3.8.0
Id: cif_guess_AMCSD_atom_types 9581 2023-05-17 12:35:41Z saulius
;
2023-05-23T09:15:31+03:00
;Derived atom types and hydrogen counts
from atom names that follow the AMCSD naming convention
(Wat == water, O-H == hydroxyl).
;

loop_
_cod_related_entry_id
_cod_related_entry_database
_cod_related_entry_code
1 AMCSD 0012083
